data_2017417
loop_
_publ_author_name
'Zheng, Ze-Bao'
'Zhao, Xue'
'Li, Ji-Kun'
'Han, Yin-Feng'
'Ji, Ning-Ning'

_publ_section_title
;
 1:1 Adducts of 2,2'-[isopropylidenebis(<i>p</i>-phenyleneoxy)]diacetic
 acid with dimethylammonium and 4,4'-bipyridine
;
_journal_coeditor_code SU3040
_journal_issue 11
_journal_name_full 'Acta Crystallographica Section C'
_journal_page_first o569
_journal_page_last o573
_journal_paper_doi 10.1107/S0108270109040761
_journal_volume 65
_journal_year 2009
_chemical_formula_iupac 'C19 H20 O6 , C10 H8 N2'
_chemical_formula_moiety 'C19 H20 O6 , C10 H8 N2'
_chemical_formula_sum 'C29 H28 N2 O6'
_chemical_formula_weight 500.53
_chemical_name_systematic
;
2,2'-[isopropylidenebis(<i>p</i>-phenyleneoxy)]diacetic acid--4,4'-bipyridine
(1/1)
;
_space_group_IT_number 2
_symmetry_cell_setting triclinic
_symmetry_space_group_name_Hall '-P 1'
_symmetry_space_group_name_H-M 'P -1'
_atom_sites_solution_hydrogens geom
_atom_sites_solution_primary direct
_atom_sites_solution_secondary difmap
_audit_creation_method SHELXL97
_cell_angle_alpha 96.749(2)
_cell_angle_beta 94.180(3)
_cell_angle_gamma 99.751(4)
_cell_formula_units_Z 4
_cell_length_a 8.8698(15)
_cell_length_b 14.673(2)
_cell_length_c 20.087(3)
_cell_measurement_reflns_used 1666
_cell_measurement_temperature 295
_cell_measurement_theta_max 20.66
_cell_measurement_theta_min 2.70
_cell_volume 2547.1(7)
_computing_cell_refinement 'SAINT (Siemens, 1996)'
_computing_data_collection 'SMART (Siemens, 1996)'
_computing_data_reduction 'SAINT (Siemens, 1996)'
_computing_molecular_graphics 'DIAMOND (Brandenburg, 1999)'
_computing_publication_material 'PLATON (Spek, 2009)'
_computing_structure_refinement 'SHELXL97 (Sheldrick, 2008)'
_computing_structure_solution 'SHELXS97 (Sheldrick, 2008)'
_diffrn_ambient_temperature 295
_diffrn_measured_fraction_theta_full 0.991
_diffrn_measured_fraction_theta_max 0.991
_diffrn_measurement_device_type 'Bruker SMART CCD area-detector'
_diffrn_measurement_method '\f and \w'
_diffrn_radiation_monochromator graphite
_diffrn_radiation_source 'fine-focus sealed tube'
_diffrn_radiation_type MoK\a
_diffrn_radiation_wavelength 0.71073
_diffrn_reflns_av_R_equivalents 0.0447
_diffrn_reflns_av_sigmaI/netI 0.1006
_diffrn_reflns_limit_h_max 10
_diffrn_reflns_limit_h_min -7
_diffrn_reflns_limit_k_max 15
_diffrn_reflns_limit_k_min -17
_diffrn_reflns_limit_l_max 23
_diffrn_reflns_limit_l_min -21
_diffrn_reflns_number 13525
_diffrn_reflns_theta_full 25.05
_diffrn_reflns_theta_max 25.05
_diffrn_reflns_theta_min 1.64
_diffrn_standards_decay_% 0
_diffrn_standards_number 0
_exptl_absorpt_coefficient_mu 0.092
_exptl_absorpt_correction_T_max 0.9854
_exptl_absorpt_correction_T_min 0.9801
_exptl_absorpt_correction_type multi-scan
_exptl_absorpt_process_details '(SADABS; Sheldrick, 1996)'
_exptl_crystal_colour colourless
_exptl_crystal_density_diffrn 1.305
_exptl_crystal_density_method 'not measured'
_exptl_crystal_description block
_exptl_crystal_F_000 1056
_exptl_crystal_size_max 0.22
_exptl_crystal_size_mid 0.18
_exptl_crystal_size_min 0.16
_refine_diff_density_max 0.743
_refine_diff_density_min -0.410
_refine_ls_extinction_coef 0.0033(10)
_refine_ls_extinction_expression Fc^*^=kFc[1+0.001xFc^2^\l^3^/sin(2\q)]^-1/4^
_refine_ls_extinction_method 'SHELXL97 (Sheldrick, 2008)'
_refine_ls_goodness_of_fit_ref 1.017
_refine_ls_hydrogen_treatment constr
_refine_ls_matrix_type full
_refine_ls_number_parameters 670
_refine_ls_number_reflns 8949
_refine_ls_number_restraints 0
_refine_ls_restrained_S_all 1.017
_refine_ls_R_factor_all 0.1551
_refine_ls_R_factor_gt 0.0700
_refine_ls_shift/su_max 0.000
_refine_ls_shift/su_mean 0.000
_refine_ls_structure_factor_coef Fsqd
_refine_ls_weighting_details 'calc w = 1/[\s^2^(Fo^2^)+(0.1089P)^2^+0.0613P] where P=(Fo^2^+2Fc^2^)/3'
_refine_ls_weighting_scheme calc
_refine_ls_wR_factor_gt 0.1799
_refine_ls_wR_factor_ref 0.2353
_reflns_number_gt 4313
_reflns_number_total 8949
_reflns_threshold_expression I>2\s(I)
_cod_data_source_file su3040.cif
_cod_data_source_block II
_cod_database_code 2017417
_cod_database_fobs_code 2017417

loop_
_symmetry_equiv_pos_as_xyz
'x, y, z'
'-x, -y, -z'

loop_
_atom_site_type_symbol
_atom_site_label
_atom_site_fract_x
_atom_site_fract_y
_atom_site_fract_z
_atom_site_U_iso_or_equiv
_atom_site_adp_type
_atom_site_calc_flag
_atom_site_refinement_flags
_atom_site_occupancy
_atom_site_disorder_assembly
_atom_site_disorder_group
O O1 -0.1165(4) 0.0986(2) -0.21956(14) 0.0670(9) Uani d . 1 . .
O O2 -0.3273(4) 0.0581(2) -0.32715(17) 0.0835(11) Uani d . 1 . .
O O3 -0.5169(4) 0.0527(3) -0.25995(16) 0.0883(11) Uani d . 1 . .
H H3 -0.5717 0.0347 -0.2953 0.132 Uiso calc R 1 . .
O O4 0.2862(4) 0.48368(18) 0.17580(13) 0.0582(8) Uani d . 1 . .
O O5 0.4833(4) 0.4676(2) 0.27727(14) 0.0721(9) Uani d . 1 . .
H H5 0.5463 0.4754 0.3103 0.108 Uiso calc R 1 . .
O O6 0.3237(4) 0.4930(2) 0.35426(15) 0.0791(10) Uani d . 1 . .
O O7 0.6834(4) 0.7702(2) 0.60863(14) 0.0720(9) Uani d . 1 . .
O O8 0.3011(4) 0.7886(3) 0.56925(16) 0.0998(13) Uani d . 1 . .
H H8 0.2461 0.7820 0.5337 0.150 Uiso calc R 1 . .
O O9 0.4771(4) 0.7688(3) 0.50218(15) 0.0938(10) Uani d . 1 . .
O O10 1.1784(3) 0.43722(18) 0.89018(14) 0.0562(8) Uani d . 1 . .
O O11 0.7802(4) 0.3336(2) 0.87660(15) 0.0654(9) Uani d . 1 . .
H H11 0.7140 0.3186 0.8447 0.098 Uiso calc R 1 . .
O O12 0.9382(3) 0.3539(2) 0.79488(15) 0.0636(8) Uani d . 1 . .
N N1 0.4475(4) 0.6900(2) 0.22014(18) 0.0527(9) Uani d . 1 . .
N N2 1.0848(5) 0.7662(3) 0.46775(19) 0.0667(11) Uani d . 1 . .
N N3 0.6984(5) 0.4780(3) 0.3716(2) 0.0710(11) Uani d . 1 . .
N N4 0.2859(5) 0.0173(3) 0.6350(2) 0.0732(12) Uani d . 1 . .
C C1 -0.0066(5) 0.1165(3) -0.1650(2) 0.0496(11) Uani d . 1 . .
C C2 0.1409(5) 0.1227(3) -0.1798(2) 0.0587(12) Uani d . 1 . .
H H2 0.1623 0.1154 -0.2246 0.070 Uiso calc R 1 . .
C C3 0.2607(5) 0.1399(3) -0.1289(2) 0.0573(12) Uani d . 1 . .
H H3A 0.3614 0.1449 -0.1400 0.069 Uiso calc R 1 . .
C C4 0.2320(5) 0.1497(3) -0.06123(19) 0.0456(10) Uani d . 1 . .
C C5 0.0817(5) 0.1425(3) -0.0483(2) 0.0545(11) Uani d . 1 . .
H H5A 0.0594 0.1495 -0.0037 0.065 Uiso calc R 1 . .
C C6 -0.0400(5) 0.1252(3) -0.0988(2) 0.0543(11) Uani d . 1 . .
H H6 -0.1411 0.1198 -0.0881 0.065 Uiso calc R 1 . .
C C7 -0.2718(5) 0.0875(3) -0.2066(2) 0.0626(13) Uani d . 1 . .
H H7A -0.2917 0.1446 -0.1821 0.075 Uiso calc R 1 . .
H H7B -0.2947 0.0378 -0.1790 0.075 Uiso calc R 1 . .
C C8 -0.3727(6) 0.0642(3) -0.2722(3) 0.0595(13) Uani d . 1 . .
C C9 0.3594(5) 0.1647(3) -0.0033(2) 0.0530(11) Uani d . 1 . .
C C10 0.3446(6) 0.0735(3) 0.0282(2) 0.0693(14) Uani d . 1 . .
H H10A 0.2452 0.0600 0.0445 0.104 Uiso calc R 1 . .
H H10B 0.4228 0.0800 0.0650 0.104 Uiso calc R 1 . .
H H10C 0.3567 0.0233 -0.0051 0.104 Uiso calc R 1 . .
C C11 0.5223(5) 0.1848(4) -0.0274(2) 0.0774(15) Uani d . 1 . .
H H11A 0.5387 0.1319 -0.0570 0.116 Uiso calc R 1 . .
H H11B 0.5976 0.1966 0.0109 0.116 Uiso calc R 1 . .
H H11C 0.5314 0.2385 -0.0509 0.116 Uiso calc R 1 . .
C C12 0.3425(4) 0.2483(3) 0.04726(19) 0.0465(10) Uani d . 1 . .
C C13 0.3478(5) 0.3363(3) 0.0269(2) 0.0530(11) Uani d . 1 . .
H H13 0.3619 0.3433 -0.0177 0.064 Uiso calc R 1 . .
C C14 0.3329(5) 0.4127(3) 0.07031(19) 0.0522(11) Uani d . 1 . .
H H14 0.3393 0.4707 0.0553 0.063 Uiso calc R 1 . .
C C15 0.3082(4) 0.4034(3) 0.13671(19) 0.0452(10) Uani d . 1 . .
C C16 0.3050(5) 0.3185(3) 0.1590(2) 0.0494(10) Uani d . 1 . .
H H16 0.2930 0.3124 0.2040 0.059 Uiso calc R 1 . .
C C17 0.3198(4) 0.2408(3) 0.1139(2) 0.0478(10) Uani d . 1 . .
H H17 0.3143 0.1830 0.1291 0.057 Uiso calc R 1 . .
C C18 0.2302(5) 0.4766(3) 0.2397(2) 0.0552(11) Uani d . 1 . .
H H18A 0.1576 0.4185 0.2369 0.066 Uiso calc R 1 . .
H H18B 0.1748 0.5272 0.2503 0.066 Uiso calc R 1 . .
C C19 0.3515(5) 0.4795(3) 0.2961(2) 0.0504(11) Uani d . 1 . .
C C20 0.7944(5) 0.7806(3) 0.6629(2) 0.0513(11) Uani d . 1 . .
C C21 0.8936(5) 0.7179(3) 0.6592(2) 0.0558(11) Uani d . 1 . .
H H21 0.8800 0.6697 0.6237 0.067 Uiso calc R 1 . .
C C22 1.0136(5) 0.7272(3) 0.7090(2) 0.0550(11) Uani d . 1 . .
H H22 1.0822 0.6858 0.7052 0.066 Uiso calc R 1 . .
C C23 1.0357(5) 0.7961(3) 0.76432(19) 0.0449(10) Uani d . 1 . .
C C24 0.9327(5) 0.8565(3) 0.7664(2) 0.0550(11) Uani d . 1 . .
H H24 0.9438 0.9037 0.8026 0.066 Uiso calc R 1 . .
C C25 0.8125(5) 0.8495(3) 0.7163(2) 0.0603(12) Uani d . 1 . .
H H25 0.7449 0.8915 0.7192 0.072 Uiso calc R 1 . .
C C26 0.5463(6) 0.7999(4) 0.6199(2) 0.0808(16) Uani d . 1 . .
H H26A 0.5669 0.8660 0.6366 0.097 Uiso calc R 1 . .
H H26B 0.4974 0.7668 0.6539 0.097 Uiso calc R 1 . .
C C27 0.4401(7) 0.7831(5) 0.5566(3) 0.0938(10) Uani d . 1 . .
C C28 1.1733(5) 0.8028(3) 0.8175(2) 0.0555(11) Uani d . 1 . .
C C29 1.1589(7) 0.8714(3) 0.8801(2) 0.0853(18) Uani d . 1 . .
H H29A 1.0606 0.8540 0.8966 0.128 Uiso calc R 1 . .
H H29B 1.1683 0.9335 0.8681 0.128 Uiso calc R 1 . .
H H29C 1.2389 0.8696 0.9145 0.128 Uiso calc R 1 . .
C C30 1.3190(6) 0.8405(4) 0.7854(3) 0.098(2) Uani d . 1 . .
H H30A 1.4076 0.8426 0.8164 0.146 Uiso calc R 1 . .
H H30B 1.3144 0.9022 0.7749 0.146 Uiso calc R 1 . .
H H30C 1.3261 0.8004 0.7448 0.146 Uiso calc R 1 . .
C C31 1.1775(4) 0.7066(3) 0.83881(19) 0.0440(10) Uani d . 1 . .
C C32 1.0711(5) 0.6680(3) 0.8788(2) 0.0511(11) Uani d . 1 . .
H H32 1.0003 0.7032 0.8949 0.061 Uiso calc R 1 . .
C C33 1.0654(5) 0.5787(3) 0.8961(2) 0.0514(11) Uani d . 1 . .
H H33 0.9893 0.5543 0.9219 0.062 Uiso calc R 1 . .
C C34 1.1719(5) 0.5263(3) 0.87506(19) 0.0436(10) Uani d . 1 . .
C C35 1.2821(5) 0.5634(3) 0.8365(2) 0.0530(11) Uani d . 1 . .
H H35 1.3551 0.5289 0.8221 0.064 Uiso calc R 1 . .
C C36 1.2850(5) 0.6522(3) 0.8190(2) 0.0535(11) Uani d . 1 . .
H H36 1.3613 0.6763 0.7932 0.064 Uiso calc R 1 . .
C C37 1.0442(5) 0.3861(3) 0.9106(2) 0.0578(12) Uani d . 1 . .
H H37A 1.0084 0.4238 0.9470 0.069 Uiso calc R 1 . .
H H37B 1.0692 0.3309 0.9278 0.069 Uiso calc R 1 . .
C C38 0.9154(5) 0.3564(3) 0.8541(2) 0.0511(11) Uani d . 1 . .
C C39 0.5847(5) 0.6722(3) 0.2055(2) 0.0518(11) Uani d . 1 . .
H H39 0.5960 0.6506 0.1610 0.062 Uiso calc R 1 . .
C C40 0.7106(5) 0.6837(3) 0.2519(2) 0.0511(11) Uani d . 1 . .
H H40 0.8038 0.6705 0.2388 0.061 Uiso calc R 1 . .
C C41 0.6964(5) 0.7153(3) 0.3188(2) 0.0470(10) Uani d . 1 . .
C C42 0.5519(5) 0.7301(3) 0.3347(2) 0.0574(12) Uani d . 1 . .
H H42 0.5355 0.7487 0.3791 0.069 Uiso calc R 1 . .
C C43 0.4334(5) 0.7171(3) 0.2845(2) 0.0585(12) Uani d . 1 . .
H H43 0.3379 0.7279 0.2963 0.070 Uiso calc R 1 . .
C C44 0.8315(5) 0.7337(3) 0.37042(19) 0.0468(10) Uani d . 1 . .
C C45 0.9795(5) 0.7559(3) 0.3534(2) 0.0687(14) Uani d . 1 . .
H H45 0.9976 0.7602 0.3088 0.082 Uiso calc R 1 . .
C C46 1.1021(6) 0.7720(4) 0.4032(2) 0.0761(15) Uani d . 1 . .
H H46 1.2010 0.7875 0.3906 0.091 Uiso calc R 1 . .
C C47 0.9420(6) 0.7478(3) 0.4831(2) 0.0687(13) Uani d . 1 . .
H H47 0.9266 0.7469 0.5284 0.082 Uiso calc R 1 . .
C C48 0.8133(5) 0.7298(3) 0.4374(2) 0.0618(12) Uani d . 1 . .
H H48 0.7158 0.7153 0.4517 0.074 Uiso calc R 1 . .
C C49 0.8451(6) 0.4955(3) 0.3585(2) 0.0679(13) Uani d . 1 . .
H H49 0.8672 0.5022 0.3146 0.082 Uiso calc R 1 . .
C C50 0.9643(5) 0.5038(3) 0.4074(2) 0.0607(12) Uani d . 1 . .
H H50 1.0650 0.5154 0.3962 0.073 Uiso calc R 1 . .
C C51 0.9366(5) 0.4951(3) 0.4727(2) 0.0581(12) Uani d . 1 . .
C C52 0.7853(6) 0.4784(4) 0.4862(3) 0.0919(18) Uani d . 1 . .
H H52 0.7606 0.4725 0.5299 0.110 Uiso calc R 1 . .
C C53 0.6698(6) 0.4703(4) 0.4343(3) 0.0946(18) Uani d . 1 . .
H H53 0.5680 0.4590 0.4442 0.114 Uiso calc R 1 . .
C C54 0.1414(7) -0.0080(4) 0.6425(3) 0.0881(18) Uani d . 1 . .
H H54 0.1147 -0.0220 0.6845 0.106 Uiso calc R 1 . .
C C55 0.0244(6) -0.0156(4) 0.5913(2) 0.0831(16) Uani d . 1 . .
H H55 -0.0776 -0.0332 0.5994 0.100 Uiso calc R 1 . .
C C56 0.0610(5) 0.0034(3) 0.5281(2) 0.0574(12) Uani d . 1 . .
C C57 0.2143(6) 0.0290(4) 0.5213(3) 0.0886(17) Uani d . 1 . .
H H57 0.2460 0.0422 0.4798 0.106 Uiso calc R 1 . .
C C58 0.3228(6) 0.0354(4) 0.5757(3) 0.0878(17) Uani d . 1 . .
H H58 0.4261 0.0532 0.5696 0.105 Uiso calc R 1 . .

loop_
_atom_site_aniso_label
_atom_site_aniso_U_11
_atom_site_aniso_U_22
_atom_site_aniso_U_33
_atom_site_aniso_U_12
_atom_site_aniso_U_13
_atom_site_aniso_U_23
O1 0.063(2) 0.081(2) 0.0501(19) 0.0081(17) -0.0143(17) 0.0025(15)
O2 0.082(3) 0.110(3) 0.056(2) 0.022(2) -0.017(2) 0.0066(19)
O3 0.070(3) 0.116(3) 0.066(2) -0.016(2) -0.022(2) 0.023(2)
O4 0.082(2) 0.0487(16) 0.0411(16) 0.0096(15) -0.0065(16) 0.0038(13)
O5 0.050(2) 0.118(3) 0.0454(18) 0.0229(19) -0.0070(16) -0.0040(18)
O6 0.074(2) 0.120(3) 0.0402(18) 0.014(2) 0.0047(17) 0.0012(17)
O7 0.063(2) 0.108(3) 0.0466(18) 0.0314(19) -0.0089(17) 0.0011(16)
O8 0.064(3) 0.177(4) 0.056(2) 0.039(2) -0.0118(19) -0.011(2)
O9 0.060(2) 0.174(3) 0.0478(17) 0.0291(19) -0.0004(17) 0.009(2)
O10 0.0464(18) 0.0528(17) 0.0708(19) 0.0115(14) -0.0048(15) 0.0164(14)
O11 0.045(2) 0.078(2) 0.072(2) 0.0043(16) -0.0025(17) 0.0221(17)
O12 0.058(2) 0.085(2) 0.0507(19) 0.0289(16) -0.0018(16) 0.0010(16)
N1 0.043(2) 0.050(2) 0.063(2) 0.0077(16) -0.0051(19) 0.0045(17)
N2 0.056(3) 0.092(3) 0.050(2) 0.020(2) -0.003(2) -0.002(2)
N3 0.060(3) 0.094(3) 0.056(3) 0.020(2) -0.011(2) -0.001(2)
N4 0.069(3) 0.076(3) 0.066(3) -0.005(2) -0.016(2) 0.015(2)
C1 0.052(3) 0.052(2) 0.042(2) 0.008(2) -0.011(2) 0.0026(19)
C2 0.062(3) 0.071(3) 0.041(3) 0.009(2) 0.001(2) 0.003(2)
C3 0.055(3) 0.062(3) 0.056(3) 0.011(2) 0.006(2) 0.007(2)
C4 0.047(3) 0.046(2) 0.044(2) 0.0116(19) 0.001(2) 0.0055(18)
C5 0.053(3) 0.069(3) 0.041(2) 0.013(2) 0.000(2) 0.004(2)
C6 0.045(3) 0.069(3) 0.048(3) 0.012(2) -0.001(2) 0.006(2)
C7 0.062(3) 0.060(3) 0.059(3) 0.003(2) -0.015(3) 0.008(2)
C8 0.065(4) 0.052(3) 0.058(3) 0.006(2) -0.020(3) 0.014(2)
C9 0.047(3) 0.062(3) 0.050(3) 0.016(2) -0.005(2) 0.003(2)
C10 0.089(4) 0.061(3) 0.059(3) 0.032(3) -0.017(3) 0.004(2)
C11 0.055(3) 0.103(4) 0.075(3) 0.028(3) -0.002(3) -0.001(3)
C12 0.038(2) 0.052(2) 0.048(2) 0.0068(18) -0.007(2) 0.0068(19)
C13 0.059(3) 0.062(3) 0.039(2) 0.011(2) -0.001(2) 0.013(2)
C14 0.066(3) 0.046(2) 0.044(2) 0.009(2) -0.005(2) 0.0127(19)
C15 0.043(3) 0.043(2) 0.046(2) 0.0048(18) -0.007(2) 0.0047(19)
C16 0.052(3) 0.052(3) 0.042(2) 0.006(2) -0.006(2) 0.0090(19)
C17 0.043(3) 0.048(2) 0.052(3) 0.0042(19) -0.004(2) 0.014(2)
C18 0.055(3) 0.058(3) 0.051(3) 0.014(2) -0.004(2) 0.003(2)
C19 0.051(3) 0.054(3) 0.045(3) 0.008(2) -0.003(2) 0.0062(19)
C20 0.051(3) 0.065(3) 0.038(2) 0.013(2) -0.006(2) 0.008(2)
C21 0.072(3) 0.062(3) 0.035(2) 0.021(2) 0.001(2) 0.0058(19)
C22 0.061(3) 0.060(3) 0.049(3) 0.025(2) 0.000(2) 0.012(2)
C23 0.042(3) 0.042(2) 0.049(2) 0.0025(18) -0.004(2) 0.0137(19)
C24 0.063(3) 0.052(2) 0.046(3) 0.012(2) -0.011(2) 0.0008(19)
C25 0.063(3) 0.065(3) 0.056(3) 0.028(2) -0.004(2) 0.007(2)
C26 0.053(3) 0.130(5) 0.056(3) 0.027(3) -0.009(3) -0.007(3)
C27 0.060(2) 0.174(3) 0.0478(17) 0.0291(19) -0.0004(17) 0.009(2)
C28 0.043(3) 0.054(3) 0.065(3) 0.001(2) -0.012(2) 0.014(2)
C29 0.118(5) 0.052(3) 0.076(3) 0.018(3) -0.048(3) -0.003(2)
C30 0.055(3) 0.088(4) 0.151(5) -0.008(3) -0.011(4) 0.066(4)
C31 0.035(2) 0.048(2) 0.047(2) 0.0086(19) -0.006(2) 0.0057(18)
C32 0.041(3) 0.057(3) 0.058(3) 0.019(2) 0.004(2) 0.006(2)
C33 0.041(3) 0.064(3) 0.053(3) 0.011(2) 0.009(2) 0.015(2)
C34 0.037(2) 0.051(2) 0.043(2) 0.0114(19) -0.007(2) 0.0079(18)
C35 0.039(3) 0.063(3) 0.060(3) 0.016(2) 0.006(2) 0.008(2)
C36 0.044(3) 0.061(3) 0.055(3) 0.003(2) 0.010(2) 0.016(2)
C37 0.055(3) 0.055(3) 0.062(3) 0.003(2) -0.007(2) 0.019(2)
C38 0.052(3) 0.041(2) 0.062(3) 0.019(2) -0.010(3) 0.007(2)
C39 0.049(3) 0.053(2) 0.051(3) 0.009(2) -0.001(2) 0.0028(19)
C40 0.042(3) 0.059(3) 0.051(3) 0.010(2) 0.003(2) -0.001(2)
C41 0.035(3) 0.050(2) 0.054(3) 0.0081(18) 0.000(2) 0.0036(19)
C42 0.045(3) 0.066(3) 0.058(3) 0.008(2) 0.003(2) -0.002(2)
C43 0.039(3) 0.065(3) 0.072(3) 0.014(2) 0.002(2) 0.003(2)
C44 0.042(3) 0.055(2) 0.042(2) 0.0092(19) 0.001(2) 0.0005(18)
C45 0.049(3) 0.107(4) 0.044(3) 0.005(3) 0.004(2) 0.001(2)
C46 0.044(3) 0.118(4) 0.058(3) 0.006(3) -0.001(3) -0.004(3)
C47 0.065(4) 0.098(4) 0.047(3) 0.024(3) 0.008(3) 0.011(2)
C48 0.052(3) 0.087(3) 0.049(3) 0.021(2) 0.006(2) 0.007(2)
C49 0.067(4) 0.086(3) 0.051(3) 0.026(3) -0.004(3) -0.004(2)
C50 0.050(3) 0.078(3) 0.051(3) 0.019(2) -0.006(2) -0.007(2)
C51 0.053(3) 0.069(3) 0.050(3) 0.017(2) -0.012(2) 0.000(2)
C52 0.052(4) 0.158(6) 0.061(3) 0.007(3) -0.008(3) 0.019(3)
C53 0.053(4) 0.152(6) 0.075(4) 0.009(3) -0.010(3) 0.020(4)
C54 0.082(4) 0.116(4) 0.055(3) -0.016(3) -0.015(3) 0.022(3)
C55 0.066(4) 0.119(4) 0.054(3) -0.012(3) -0.011(3) 0.020(3)
C56 0.058(3) 0.061(3) 0.046(3) -0.002(2) -0.010(2) 0.008(2)
C57 0.064(4) 0.131(5) 0.065(3) -0.006(3) -0.007(3) 0.033(3)
C58 0.051(4) 0.122(5) 0.085(4) -0.004(3) -0.009(3) 0.027(3)

loop_
_atom_type_symbol
_atom_type_description
_atom_type_scat_dispersion_real
_atom_type_scat_dispersion_imag
_atom_type_scat_source
C C 0.0033 0.0016 'International Tables Vol C Tables 4.2.6.8 and 6.1.1.4'
H H 0.0000 0.0000 'International Tables Vol C Tables 4.2.6.8 and 6.1.1.4'
N N 0.0061 0.0033 'International Tables Vol C Tables 4.2.6.8 and 6.1.1.4'
O O 0.0106 0.0060 'International Tables Vol C Tables 4.2.6.8 and 6.1.1.4'

loop_
_geom_angle_atom_site_label_1
_geom_angle_atom_site_label_2
_geom_angle_atom_site_label_3
_geom_angle_site_symmetry_1
_geom_angle_site_symmetry_3
_geom_angle
_geom_angle_publ_flag
C1 O1 C7 . . 117.8(3) ?
C8 O3 H3 . . 109.5 ?
C15 O4 C18 . . 119.0(3) ?
C19 O5 H5 . . 109.5 ?
C26 O7 C20 . . 118.1(3) ?
C27 O8 H8 . . 109.5 ?
C34 O10 C37 . . 117.3(3) ?
C38 O11 H11 . . 109.5 ?
C43 N1 C39 . . 116.4(4) ?
C47 N2 C46 . . 115.8(4) ?
C53 N3 C49 . . 117.8(4) ?
C54 N4 C58 . . 117.9(5) ?
C2 C1 C6 . . 120.2(4) ?
C2 C1 O1 . . 115.8(4) ?
C6 C1 O1 . . 124.0(4) ?
C1 C2 C3 . . 120.7(4) ?
C1 C2 H2 . . 119.7 ?
C3 C2 H2 . . 119.7 ?
C2 C3 C4 . . 121.0(4) ?
C2 C3 H3A . . 119.5 ?
C4 C3 H3A . . 119.5 ?
C5 C4 C3 . . 116.6(4) ?
C5 C4 C9 . . 120.5(4) ?
C3 C4 C9 . . 122.9(4) ?
C4 C5 C6 . . 123.2(4) ?
C4 C5 H5A . . 118.4 ?
C6 C5 H5A . . 118.4 ?
C1 C6 C5 . . 118.3(4) ?
C1 C6 H6 . . 120.8 ?
C5 C6 H6 . . 120.8 ?
O1 C7 C8 . . 109.6(4) ?
O1 C7 H7A . . 109.8 ?
C8 C7 H7A . . 109.8 ?
O1 C7 H7B . . 109.8 ?
C8 C7 H7B . . 109.8 ?
H7A C7 H7B . . 108.2 ?
O2 C8 O3 . . 125.4(4) ?
O2 C8 C7 . . 125.2(5) ?
O3 C8 C7 . . 109.4(4) ?
C4 C9 C12 . . 109.6(3) ?
C4 C9 C10 . . 106.8(3) ?
C12 C9 C10 . . 112.5(3) ?
C4 C9 C11 . . 112.7(3) ?
C12 C9 C11 . . 107.5(3) ?
C10 C9 C11 . . 107.8(4) ?
C9 C10 H10A . . 109.5 ?
C9 C10 H10B . . 109.5 ?
H10A C10 H10B . . 109.5 ?
C9 C10 H10C . . 109.5 ?
H10A C10 H10C . . 109.5 ?
H10B C10 H10C . . 109.5 ?
C9 C11 H11A . . 109.5 ?
C9 C11 H11B . . 109.5 ?
H11A C11 H11B . . 109.5 ?
C9 C11 H11C . . 109.5 ?
H11A C11 H11C . . 109.5 ?
H11B C11 H11C . . 109.5 ?
C17 C12 C13 . . 117.0(4) ?
C17 C12 C9 . . 122.6(4) ?
C13 C12 C9 . . 120.4(4) ?
C14 C13 C12 . . 122.3(4) ?
C14 C13 H13 . . 118.8 ?
C12 C13 H13 . . 118.8 ?
C13 C14 C15 . . 119.8(4) ?
C13 C14 H14 . . 120.1 ?
C15 C14 H14 . . 120.1 ?
C16 C15 C14 . . 119.6(4) ?
C16 C15 O4 . . 124.9(4) ?
C14 C15 O4 . . 115.5(3) ?
C15 C16 C17 . . 119.8(4) ?
C15 C16 H16 . . 120.1 ?
C17 C16 H16 . . 120.1 ?
C12 C17 C16 . . 121.4(4) ?
C12 C17 H17 . . 119.3 ?
C16 C17 H17 . . 119.3 ?
O4 C18 C19 . . 114.7(4) ?
O4 C18 H18A . . 108.6 ?
C19 C18 H18A . . 108.6 ?
O4 C18 H18B . . 108.6 ?
C19 C18 H18B . . 108.6 ?
H18A C18 H18B . . 107.6 ?
O6 C19 O5 . . 124.6(4) ?
O6 C19 C18 . . 120.8(4) ?
O5 C19 C18 . . 114.6(4) ?
C25 C20 C21 . . 119.9(4) ?
C25 C20 O7 . . 124.3(4) ?
C21 C20 O7 . . 115.7(4) ?
C20 C21 C22 . . 119.4(4) ?
C20 C21 H21 . . 120.3 ?
C22 C21 H21 . . 120.3 ?
C21 C22 C23 . . 122.5(4) ?
C21 C22 H22 . . 118.8 ?
C23 C22 H22 . . 118.8 ?
C24 C23 C22 . . 116.2(4) ?
C24 C23 C28 . . 124.2(4) ?
C22 C23 C28 . . 119.6(4) ?
C23 C24 C25 . . 122.3(4) ?
C23 C24 H24 . . 118.8 ?
C25 C24 H24 . . 118.8 ?
C20 C25 C24 . . 119.7(4) ?
C20 C25 H25 . . 120.2 ?
C24 C25 H25 . . 120.2 ?
O7 C26 C27 . . 111.1(4) ?
O7 C26 H26A . . 109.4 ?
C27 C26 H26A . . 109.4 ?
O7 C26 H26B . . 109.4 ?
C27 C26 H26B . . 109.4 ?
H26A C26 H26B . . 108.0 ?
O9 C27 O8 . . 123.6(5) ?
O9 C27 C26 . . 125.0(5) ?
O8 C27 C26 . . 111.3(4) ?
C31 C28 C30 . . 112.0(4) ?
C31 C28 C29 . . 109.0(3) ?
C30 C28 C29 . . 108.6(4) ?
C31 C28 C23 . . 109.5(3) ?
C30 C28 C23 . . 107.2(4) ?
C29 C28 C23 . . 110.6(4) ?
C28 C29 H29A . . 109.5 ?
C28 C29 H29B . . 109.5 ?
H29A C29 H29B . . 109.5 ?
C28 C29 H29C . . 109.5 ?
H29A C29 H29C . . 109.5 ?
H29B C29 H29C . . 109.5 ?
C28 C30 H30A . . 109.5 ?
C28 C30 H30B . . 109.5 ?
H30A C30 H30B . . 109.5 ?
C28 C30 H30C . . 109.5 ?
H30A C30 H30C . . 109.5 ?
H30B C30 H30C . . 109.5 ?
C32 C31 C36 . . 115.9(4) ?
C32 C31 C28 . . 120.7(4) ?
C36 C31 C28 . . 123.4(4) ?
C31 C32 C33 . . 122.5(4) ?
C31 C32 H32 . . 118.7 ?
C33 C32 H32 . . 118.7 ?
C34 C33 C32 . . 120.1(4) ?
C34 C33 H33 . . 120.0 ?
C32 C33 H33 . . 120.0 ?
C35 C34 C33 . . 118.9(4) ?
C35 C34 O10 . . 116.2(4) ?
C33 C34 O10 . . 124.9(4) ?
C34 C35 C36 . . 120.3(4) ?
C34 C35 H35 . . 119.9 ?
C36 C35 H35 . . 119.9 ?
C35 C36 C31 . . 122.2(4) ?
C35 C36 H36 . . 118.9 ?
C31 C36 H36 . . 118.9 ?
O10 C37 C38 . . 113.2(3) ?
O10 C37 H37A . . 108.9 ?
C38 C37 H37A . . 108.9 ?
O10 C37 H37B . . 108.9 ?
C38 C37 H37B . . 108.9 ?
H37A C37 H37B . . 107.7 ?
O12 C38 O11 . . 125.0(4) ?
O12 C38 C37 . . 122.5(4) ?
O11 C38 C37 . . 112.5(4) ?
N1 C39 C40 . . 124.2(4) ?
N1 C39 H39 . . 117.9 ?
C40 C39 H39 . . 117.9 ?
C39 C40 C41 . . 119.0(4) ?
C39 C40 H40 . . 120.5 ?
C41 C40 H40 . . 120.5 ?
C42 C41 C40 . . 116.9(4) ?
C42 C41 C44 . . 122.0(4) ?
C40 C41 C44 . . 121.1(4) ?
C43 C42 C41 . . 119.6(4) ?
C43 C42 H42 . . 120.2 ?
C41 C42 H42 . . 120.2 ?
N1 C43 C42 . . 123.8(4) ?
N1 C43 H43 . . 118.1 ?
C42 C43 H43 . . 118.1 ?
C48 C44 C45 . . 116.9(4) ?
C48 C44 C41 . . 121.3(4) ?
C45 C44 C41 . . 121.8(4) ?
C44 C45 C46 . . 119.8(4) ?
C44 C45 H45 . . 120.1 ?
C46 C45 H45 . . 120.1 ?
N2 C46 C45 . . 123.3(5) ?
N2 C46 H46 . . 118.4 ?
C45 C46 H46 . . 118.4 ?
N2 C47 C48 . . 125.1(4) ?
N2 C47 H47 . . 117.4 ?
C48 C47 H47 . . 117.4 ?
C44 C48 C47 . . 119.0(4) ?
C44 C48 H48 . . 120.5 ?
C47 C48 H48 . . 120.5 ?
N3 C49 C50 . . 122.4(4) ?
N3 C49 H49 . . 118.8 ?
C50 C49 H49 . . 118.8 ?
C51 C50 C49 . . 120.6(5) ?
C51 C50 H50 . . 119.7 ?
C49 C50 H50 . . 119.7 ?
C50 C51 C52 . . 116.9(4) ?
C50 C51 C51 . 2_766 122.0(6) ?
C52 C51 C51 . 2_766 121.1(5) ?
C51 C52 C53 . . 119.7(5) ?
C51 C52 H52 . . 120.1 ?
C53 C52 H52 . . 120.1 ?
N3 C53 C52 . . 122.6(5) ?
N3 C53 H53 . . 118.7 ?
C52 C53 H53 . . 118.7 ?
N4 C54 C55 . . 123.7(5) ?
N4 C54 H54 . . 118.1 ?
C55 C54 H54 . . 118.1 ?
C56 C55 C54 . . 119.3(5) ?
C56 C55 H55 . . 120.3 ?
C54 C55 H55 . . 120.3 ?
C57 C56 C55 . . 115.8(4) ?
C57 C56 C56 . 2_556 123.2(5) ?
C55 C56 C56 . 2_556 121.0(6) ?
C56 C57 C58 . . 120.6(5) ?
C56 C57 H57 . . 119.7 ?
C58 C57 H57 . . 119.7 ?
N4 C58 C57 . . 122.6(5) ?
N4 C58 H58 . . 118.7 ?
C57 C58 H58 . . 118.7 ?

loop_
_geom_bond_atom_site_label_1
_geom_bond_atom_site_label_2
_geom_bond_site_symmetry_2
_geom_bond_distance
_geom_bond_publ_flag
O1 C1 . 1.382(4) ?
O1 C7 . 1.406(5) ?
O2 C8 . 1.201(5) y
O3 C8 . 1.306(6) y
O3 H3 . 0.8200 ?
O4 C15 . 1.388(4) ?
O4 C18 . 1.418(5) ?
O5 C19 . 1.289(5) y
O5 H5 . 0.8200 ?
O6 C19 . 1.211(5) y
O7 C26 . 1.384(5) ?
O7 C20 . 1.391(5) ?
O8 C27 . 1.291(6) y
O8 H8 . 0.8200 ?
O9 C27 . 1.169(5) y
O10 C34 . 1.386(4) ?
O10 C37 . 1.410(5) ?
O11 C38 . 1.316(5) y
O11 H11 . 0.8200 ?
O12 C38 . 1.218(5) y
N1 C43 . 1.329(5) ?
N1 C39 . 1.333(5) ?
N2 C47 . 1.317(6) ?
N2 C46 . 1.327(6) ?
N3 C53 . 1.318(6) ?
N3 C49 . 1.334(6) ?
N4 C54 . 1.297(6) ?
N4 C58 . 1.303(6) ?
C1 C2 . 1.353(6) ?
C1 C6 . 1.380(5) ?
C2 C3 . 1.389(6) ?
C2 H2 . 0.9300 ?
C3 C4 . 1.396(5) ?
C3 H3A . 0.9300 ?
C4 C5 . 1.366(5) ?
C4 C9 . 1.530(5) ?
C5 C6 . 1.394(5) ?
C5 H5A . 0.9300 ?
C6 H6 . 0.9300 ?
C7 C8 . 1.509(6) ?
C7 H7A . 0.9700 ?
C7 H7B . 0.9700 ?
C9 C12 . 1.534(5) ?
C9 C10 . 1.537(6) ?
C9 C11 . 1.548(6) ?
C10 H10A . 0.9600 ?
C10 H10B . 0.9600 ?
C10 H10C . 0.9600 ?
C11 H11A . 0.9600 ?
C11 H11B . 0.9600 ?
C11 H11C . 0.9600 ?
C12 C17 . 1.382(5) ?
C12 C13 . 1.393(5) ?
C13 C14 . 1.368(5) ?
C13 H13 . 0.9300 ?
C14 C15 . 1.386(5) ?
C14 H14 . 0.9300 ?
C15 C16 . 1.369(5) ?
C16 C17 . 1.400(5) ?
C16 H16 . 0.9300 ?
C17 H17 . 0.9300 ?
C18 C19 . 1.496(6) ?
C18 H18A . 0.9700 ?
C18 H18B . 0.9700 ?
C20 C25 . 1.365(6) ?
C20 C21 . 1.376(6) ?
C21 C22 . 1.384(6) ?
C21 H21 . 0.9300 ?
C22 C23 . 1.390(5) ?
C22 H22 . 0.9300 ?
C23 C24 . 1.376(6) ?
C23 C28 . 1.544(6) ?
C24 C25 . 1.395(6) ?
C24 H24 . 0.9300 ?
C25 H25 . 0.9300 ?
C26 C27 . 1.495(7) ?
C26 H26A . 0.9700 ?
C26 H26B . 0.9700 ?
C28 C31 . 1.528(5) ?
C28 C30 . 1.535(6) ?
C28 C29 . 1.544(6) ?
C29 H29A . 0.9600 ?
C29 H29B . 0.9600 ?
C29 H29C . 0.9600 ?
C30 H30A . 0.9600 ?
C30 H30B . 0.9600 ?
C30 H30C . 0.9600 ?
C31 C32 . 1.376(5) ?
C31 C36 . 1.394(5) ?
C32 C33 . 1.388(5) ?
C32 H32 . 0.9300 ?
C33 C34 . 1.375(5) ?
C33 H33 . 0.9300 ?
C34 C35 . 1.371(5) ?
C35 C36 . 1.384(5) ?
C35 H35 . 0.9300 ?
C36 H36 . 0.9300 ?
C37 C38 . 1.519(6) ?
C37 H37A . 0.9700 ?
C37 H37B . 0.9700 ?
C39 C40 . 1.376(5) ?
C39 H39 . 0.9300 ?
C40 C41 . 1.391(5) ?
C40 H40 . 0.9300 ?
C41 C42 . 1.389(5) ?
C41 C44 . 1.493(5) ?
C42 C43 . 1.375(6) ?
C42 H42 . 0.9300 ?
C43 H43 . 0.9300 ?
C44 C48 . 1.374(5) ?
C44 C45 . 1.375(6) ?
C45 C46 . 1.392(6) ?
C45 H45 . 0.9300 ?
C46 H46 . 0.9300 ?
C47 C48 . 1.380(6) ?
C47 H47 . 0.9300 ?
C48 H48 . 0.9300 ?
C49 C50 . 1.369(6) ?
C49 H49 . 0.9300 ?
C50 C51 . 1.369(6) ?
C50 H50 . 0.9300 ?
C51 C52 . 1.375(6) ?
C51 C51 2_766 1.488(8) ?
C52 C53 . 1.387(7) ?
C52 H52 . 0.9300 ?
C53 H53 . 0.9300 ?
C54 C55 . 1.388(7) ?
C54 H54 . 0.9300 ?
C55 C56 . 1.381(6) ?
C55 H55 . 0.9300 ?
C56 C57 . 1.370(7) ?
C56 C56 2_556 1.487(8) ?
C57 C58 . 1.386(7) ?
C57 H57 . 0.9300 ?
C58 H58 . 0.9300 ?

loop_
_geom_hbond_atom_site_label_D
_geom_hbond_atom_site_label_H
_geom_hbond_atom_site_label_A
_geom_hbond_site_symmetry_A
_geom_hbond_distance_DH
_geom_hbond_distance_HA
_geom_hbond_distance_DA
_geom_hbond_angle_DHA
O3 H3 N4 1_454 0.82 1.78 2.584(5) 166
O5 H5 N3 . 0.82 1.75 2.561(5) 169
O8 H8 N2 1_455 0.82 1.84 2.647(5) 166
O11 H11 N1 2_666 0.82 1.84 2.647(4) 167
C18 H18B O12 2_666 0.97 2.39 3.227(5) 144
C35 H35 O5 2_766 0.93 2.54 3.245(5) 133
C40 H40 O12 2_766 0.93 2.50 3.432(5) 176
C42 H42 O9 . 0.93 2.56 3.476(5) 170
C50 H50 O6 1_655 0.93 2.56 3.458(6) 162
C52 H52 O6 2_666 0.93 2.52 3.414(6) 162
C16 H16 Cg1 2_666 0.93 2.90 3.669(5) 141
C32 H32 Cg2 2_666 0.93 2.89 3.625(5) 137

loop_
_geom_torsion_atom_site_label_1
_geom_torsion_atom_site_label_2
_geom_torsion_atom_site_label_3
_geom_torsion_atom_site_label_4
_geom_torsion_site_symmetry_1
_geom_torsion_site_symmetry_2
_geom_torsion_site_symmetry_3
_geom_torsion_site_symmetry_4
_geom_torsion
_geom_torsion_publ_flag
C7 O1 C1 C2 . . . . 177.3(4) y
C7 O1 C1 C6 . . . . -0.9(6) ?
C6 C1 C2 C3 . . . . -1.3(6) ?
O1 C1 C2 C3 . . . . -179.6(3) ?
C1 C2 C3 C4 . . . . 1.0(6) ?
C2 C3 C4 C5 . . . . -0.7(6) ?
C2 C3 C4 C9 . . . . 177.4(4) ?
C3 C4 C5 C6 . . . . 0.7(6) ?
C9 C4 C5 C6 . . . . -177.4(4) ?
C2 C1 C6 C5 . . . . 1.4(6) ?
O1 C1 C6 C5 . . . . 179.5(4) ?
C4 C5 C6 C1 . . . . -1.1(6) ?
C1 O1 C7 C8 . . . . -177.3(3) y
O1 C7 C8 O2 . . . . -1.5(6) ?
O1 C7 C8 O3 . . . . 179.2(4) y
C5 C4 C9 C12 . . . . -52.2(5) ?
C3 C4 C9 C12 . . . . 129.7(4) ?
C5 C4 C9 C10 . . . . 69.9(5) ?
C3 C4 C9 C10 . . . . -108.2(4) ?
C5 C4 C9 C11 . . . . -172.0(4) ?
C3 C4 C9 C11 . . . . 10.0(5) ?
C4 C9 C12 C17 . . . . 120.0(4) ?
C10 C9 C12 C17 . . . . 1.3(6) ?
C11 C9 C12 C17 . . . . -117.2(4) ?
C4 C9 C12 C13 . . . . -59.3(5) ?
C10 C9 C12 C13 . . . . -177.9(4) ?
C11 C9 C12 C13 . . . . 63.6(5) ?
C17 C12 C13 C14 . . . . 0.6(6) ?
C9 C12 C13 C14 . . . . 179.9(4) ?
C12 C13 C14 C15 . . . . -1.5(6) ?
C13 C14 C15 C16 . . . . 2.6(6) ?
C13 C14 C15 O4 . . . . -176.6(4) ?
C18 O4 C15 C16 . . . . -11.6(6) ?
C18 O4 C15 C14 . . . . 167.5(4) y
C14 C15 C16 C17 . . . . -2.8(6) ?
O4 C15 C16 C17 . . . . 176.2(4) ?
C13 C12 C17 C16 . . . . -0.8(6) ?
C9 C12 C17 C16 . . . . 179.9(4) ?
C15 C16 C17 C12 . . . . 2.0(6) ?
C15 O4 C18 C19 . . . . 86.2(4) y
O4 C18 C19 O6 . . . . 164.9(4) ?
O4 C18 C19 O5 . . . . -14.5(5) y
C26 O7 C20 C25 . . . . -29.7(6) ?
C26 O7 C20 C21 . . . . 152.7(5) y
C25 C20 C21 C22 . . . . -1.9(6) ?
O7 C20 C21 C22 . . . . 175.8(4) ?
C20 C21 C22 C23 . . . . 2.3(6) ?
C21 C22 C23 C24 . . . . -1.4(6) ?
C21 C22 C23 C28 . . . . -179.4(4) ?
C22 C23 C24 C25 . . . . 0.2(6) ?
C28 C23 C24 C25 . . . . 178.1(4) ?
C21 C20 C25 C24 . . . . 0.8(7) ?
O7 C20 C25 C24 . . . . -176.7(4) ?
C23 C24 C25 C20 . . . . 0.0(7) ?
C20 O7 C26 C27 . . . . -179.6(4) y
O7 C26 C27 O9 . . . . -17.6(9) ?
O7 C26 C27 O8 . . . . 164.1(5) y
C24 C23 C28 C31 . . . . 132.5(4) ?
C22 C23 C28 C31 . . . . -49.7(5) ?
C24 C23 C28 C30 . . . . -105.8(5) ?
C22 C23 C28 C30 . . . . 72.0(5) ?
C24 C23 C28 C29 . . . . 12.4(6) ?
C22 C23 C28 C29 . . . . -169.7(4) ?
C30 C28 C31 C32 . . . . 168.6(4) ?
C29 C28 C31 C32 . . . . 48.5(5) ?
C23 C28 C31 C32 . . . . -72.6(5) ?
C30 C28 C31 C36 . . . . -12.3(6) ?
C29 C28 C31 C36 . . . . -132.5(4) ?
C23 C28 C31 C36 . . . . 106.5(4) ?
C36 C31 C32 C33 . . . . -3.0(6) ?
C28 C31 C32 C33 . . . . 176.1(4) ?
C31 C32 C33 C34 . . . . 2.3(6) ?
C32 C33 C34 C35 . . . . -0.6(6) ?
C32 C33 C34 O10 . . . . 179.0(4) ?
C37 O10 C34 C35 . . . . -160.6(3) y
C37 O10 C34 C33 . . . . 19.8(5) ?
C33 C34 C35 C36 . . . . -0.2(6) ?
O10 C34 C35 C36 . . . . -179.8(4) ?
C34 C35 C36 C31 . . . . -0.6(6) ?
C32 C31 C36 C35 . . . . 2.1(6) ?
C28 C31 C36 C35 . . . . -177.0(4) ?
C34 O10 C37 C38 . . . . 69.6(4) y
O10 C37 C38 O12 . . . . 19.1(6) ?
O10 C37 C38 O11 . . . . -161.5(3) y
C43 N1 C39 C40 . . . . -2.6(6) ?
N1 C39 C40 C41 . . . . 0.4(6) ?
C39 C40 C41 C42 . . . . 2.3(6) ?
C39 C40 C41 C44 . . . . -176.8(3) ?
C40 C41 C42 C43 . . . . -2.7(6) ?
C44 C41 C42 C43 . . . . 176.3(4) ?
C39 N1 C43 C42 . . . . 2.2(6) ?
C41 C42 C43 N1 . . . . 0.5(6) ?
C42 C41 C44 C48 . . . . 26.2(6) ?
C40 C41 C44 C48 . . . . -154.8(4) ?
C42 C41 C44 C45 . . . . -153.3(4) ?
C40 C41 C44 C45 . . . . 25.8(6) ?
C48 C44 C45 C46 . . . . 0.9(7) ?
C41 C44 C45 C46 . . . . -179.7(4) ?
C47 N2 C46 C45 . . . . -2.7(7) ?
C44 C45 C46 N2 . . . . 0.6(8) ?
C46 N2 C47 C48 . . . . 3.5(7) ?
C45 C44 C48 C47 . . . . -0.2(6) ?
C41 C44 C48 C47 . . . . -179.7(4) ?
N2 C47 C48 C44 . . . . -2.1(7) ?
C53 N3 C49 C50 . . . . 1.1(7) ?
N3 C49 C50 C51 . . . . -0.5(7) ?
C49 C50 C51 C52 . . . . -0.4(7) ?
C49 C50 C51 C51 . . . 2_766 -179.1(5) ?
C50 C51 C52 C53 . . . . 0.6(8) ?
C51 C51 C52 C53 2_766 . . . 179.4(6) ?
C49 N3 C53 C52 . . . . -0.8(8) ?
C51 C52 C53 N3 . . . . -0.1(9) ?
C58 N4 C54 C55 . . . . -1.0(9) ?
N4 C54 C55 C56 . . . . 0.9(9) ?
C54 C55 C56 C57 . . . . -0.1(8) ?
C54 C55 C56 C56 . . . 2_556 -179.7(5) ?
C55 C56 C57 C58 . . . . -0.4(8) ?
C56 C56 C57 C58 2_556 . . . 179.2(5) ?
C54 N4 C58 C57 . . . . 0.4(8) ?
C56 C57 C58 N4 . . . . 0.3(9) ?
